data_2213828
loop_
_publ_author_name
'Manteghi, Faranak'
'Ghadermazi, Mohammad'
'Aghabozorg, Hossein'

_publ_section_title
;
 Propane-1,3-diaminium pyridine-2,3-dicarboxylate monohydrate
;
_journal_coeditor_code HK2241
_journal_issue 6
_journal_name_full 'Acta Crystallographica Section E'
_journal_page_first o2809
_journal_page_last o2809
_journal_paper_doi 10.1107/S1600536807021368
_journal_volume 63
_journal_year 2007
_chemical_formula_iupac 'C3 H12 N2 2+ , C7 H3 N O4 2- , H2 O'
_chemical_formula_moiety 'C3 H12 N2 2+ , C7 H3 N O4 2- , H2 O'
_chemical_formula_sum 'C10 H17 N3 O5'
_chemical_formula_weight 259.27
_chemical_name_systematic
;
Propane-1,3-diaminium pyridine-2,3-dicarboxylate monohydrate
;
_space_group_IT_number 2
_symmetry_cell_setting triclinic
_symmetry_space_group_name_Hall '-P 1'
_symmetry_space_group_name_H-M 'P -1'
_atom_sites_solution_hydrogens constr
_atom_sites_solution_primary direct
_atom_sites_solution_secondary difmap
_audit_creation_method SHELXL97
_cell_angle_alpha 109.9890(10)
_cell_angle_beta 102.2250(10)
_cell_angle_gamma 100.8830(10)
_cell_formula_units_Z 2
_cell_length_a 7.4274(5)
_cell_length_b 8.6176(5)
_cell_length_c 10.7314(7)
_cell_measurement_reflns_used 265
_cell_measurement_temperature 100(2)
_cell_measurement_theta_max 28
_cell_measurement_theta_min 3
_cell_volume 604.81(7)
_computing_cell_refinement 'SAINT (Bruker, 2005)'
_computing_data_collection 'APEX2 (Bruker, 2005)'
_computing_data_reduction SAINT
_computing_molecular_graphics 'SHELXTL (Bruker, 2005)'
_computing_publication_material SHELXTL
_computing_structure_refinement 'SHELXL97 (Sheldrick, 1997)'
_computing_structure_solution 'SHELXS97 (Sheldrick, 1997)'
_diffrn_ambient_temperature 100(2)
_diffrn_measured_fraction_theta_full 0.990
_diffrn_measured_fraction_theta_max 0.990
_diffrn_measurement_device_type 'Bruker APEXII CCD area-detector'
_diffrn_measurement_method \w
_diffrn_radiation_monochromator graphite
_diffrn_radiation_source 'fine-focus sealed tube'
_diffrn_radiation_type MoK\a
_diffrn_radiation_wavelength 0.71073
_diffrn_reflns_av_R_equivalents 0.0218
_diffrn_reflns_av_sigmaI/netI 0.0302
_diffrn_reflns_limit_h_max 9
_diffrn_reflns_limit_h_min -9
_diffrn_reflns_limit_k_max 11
_diffrn_reflns_limit_k_min -11
_diffrn_reflns_limit_l_max 14
_diffrn_reflns_limit_l_min -13
_diffrn_reflns_number 6110
_diffrn_reflns_theta_full 28.00
_diffrn_reflns_theta_max 28.00
_diffrn_reflns_theta_min 2.12
_exptl_absorpt_coefficient_mu 0.115
_exptl_absorpt_correction_T_max 0.978
_exptl_absorpt_correction_T_min 0.970
_exptl_absorpt_correction_type multi-scan
_exptl_absorpt_process_details '(SADABS; Bruker, 2005)'
_exptl_crystal_colour colourless
_exptl_crystal_density_diffrn 1.424
_exptl_crystal_density_method 'not measured'
_exptl_crystal_description prism
_exptl_crystal_F_000 276
_exptl_crystal_size_max 0.24
_exptl_crystal_size_mid 0.22
_exptl_crystal_size_min 0.18
_refine_diff_density_max 0.376
_refine_diff_density_min -0.240
_refine_ls_extinction_method none
_refine_ls_goodness_of_fit_ref 1.039
_refine_ls_hydrogen_treatment constr
_refine_ls_matrix_type full
_refine_ls_number_parameters 165
_refine_ls_number_reflns 2897
_refine_ls_number_restraints 0
_refine_ls_restrained_S_all 1.039
_refine_ls_R_factor_all 0.0437
_refine_ls_R_factor_gt 0.0360
_refine_ls_shift/su_max 0.000
_refine_ls_shift/su_mean 0.000
_refine_ls_structure_factor_coef Fsqd
_refine_ls_weighting_details 'calc w = 1/[\s^2^(Fo^2^)+(0.0478P)^2^+0.1817P] where P=(Fo^2^+2Fc^2^)/3'
_refine_ls_weighting_scheme calc
_refine_ls_wR_factor_gt 0.0898
_refine_ls_wR_factor_ref 0.0967
_reflns_number_gt 2467
_reflns_number_total 2897
_reflns_threshold_expression I>2\s(I)
_cod_data_source_file hk2241.cif
_cod_data_source_block I
_cod_database_code 2213828
_cod_database_fobs_code 2213828

loop_
_symmetry_equiv_pos_as_xyz
'x, y, z'
'-x, -y, -z'

loop_
_atom_site_type_symbol
_atom_site_label
_atom_site_fract_x
_atom_site_fract_y
_atom_site_fract_z
_atom_site_U_iso_or_equiv
_atom_site_adp_type
_atom_site_calc_flag
_atom_site_refinement_flags
_atom_site_occupancy
O O1 0.97996(13) 0.66664(11) 0.41529(9) 0.01712(19) Uani d . 1
O O2 1.21462(12) 0.91436(10) 0.50032(8) 0.01534(19) Uani d . 1
O O3 1.32210(12) 0.61030(11) 0.31424(8) 0.01571(19) Uani d . 1
O O4 1.39865(14) 0.59160(13) 0.11966(10) 0.0227(2) Uani d . 1
N N1 1.10608(14) 0.71092(12) 0.03480(10) 0.0140(2) Uani d . 1
C C1 0.97376(17) 0.78571(15) -0.00249(12) 0.0153(2) Uani d . 1
H H1A 0.9425 0.7817 -0.0943 0.018 Uiso calc R 1
C C2 0.88011(17) 0.86906(15) 0.08756(12) 0.0163(2) Uani d . 1
H H2A 0.7908 0.9249 0.0588 0.020 Uiso calc R 1
C C3 0.91878(17) 0.86966(15) 0.21982(12) 0.0150(2) Uani d . 1
H H3A 0.8557 0.9249 0.2829 0.018 Uiso calc R 1
C C4 1.05220(16) 0.78750(14) 0.25870(11) 0.0119(2) Uani d . 1
C C5 1.14535(16) 0.71214(14) 0.16337(11) 0.0116(2) Uani d . 1
C C6 1.08930(16) 0.78848(14) 0.40348(12) 0.0125(2) Uani d . 1
C C7 1.30215(17) 0.63029(14) 0.20165(12) 0.0135(2) Uani d . 1
N N2 0.69146(14) 0.43762(12) 0.16715(10) 0.0141(2) Uani d . 1
H H2B 0.7342 0.4160 0.0912 0.017 Uiso calc R 1
H H2C 0.7898 0.5099 0.2445 0.017 Uiso calc R 1
H H2D 0.5948 0.4876 0.1572 0.017 Uiso calc R 1
N N3 0.37974(15) 0.18365(13) 0.44053(10) 0.0153(2) Uani d . 1
H H3B 0.3267 0.0846 0.4484 0.018 Uiso calc R 1
H H3C 0.2909 0.2425 0.4341 0.018 Uiso calc R 1
H H3D 0.4825 0.2498 0.5167 0.018 Uiso calc R 1
C C8 0.61920(17) 0.27374(15) 0.18108(12) 0.0151(2) Uani d . 1
H H8A 0.7223 0.2162 0.1869 0.018 Uiso calc R 1
H H8B 0.5102 0.1961 0.0980 0.018 Uiso calc R 1
C C9 0.55396(17) 0.30690(15) 0.31028(12) 0.0152(2) Uani d . 1
H H9A 0.4709 0.3846 0.3133 0.018 Uiso calc R 1
H H9B 0.6677 0.3655 0.3937 0.018 Uiso calc R 1
C C10 0.44394(17) 0.14129(15) 0.31345(12) 0.0151(2) Uani d . 1
H H10A 0.3310 0.0806 0.2295 0.018 Uiso calc R 1
H H10B 0.5275 0.0645 0.3141 0.018 Uiso calc R 1
O O5 0.09016(13) 0.32465(11) 0.34573(9) 0.0181(2) Uani d . 1
H H5A 0.0514 0.3400 0.4139 0.022 Uiso d R 1
H H5B 0.1245 0.4204 0.3448 0.022 Uiso d R 1

loop_
_atom_site_aniso_label
_atom_site_aniso_U_11
_atom_site_aniso_U_22
_atom_site_aniso_U_33
_atom_site_aniso_U_12
_atom_site_aniso_U_13
_atom_site_aniso_U_23
O1 0.0195(4) 0.0172(4) 0.0141(4) 0.0004(3) 0.0058(3) 0.0077(3)
O2 0.0180(4) 0.0143(4) 0.0116(4) 0.0020(3) 0.0033(3) 0.0045(3)
O3 0.0190(4) 0.0167(4) 0.0132(4) 0.0066(3) 0.0045(3) 0.0074(3)
O4 0.0254(5) 0.0335(5) 0.0210(5) 0.0182(4) 0.0135(4) 0.0155(4)
N1 0.0170(5) 0.0128(5) 0.0113(5) 0.0027(4) 0.0043(4) 0.0047(4)
C1 0.0183(6) 0.0151(5) 0.0113(5) 0.0031(4) 0.0019(4) 0.0060(4)
C2 0.0152(6) 0.0165(6) 0.0174(6) 0.0054(5) 0.0027(5) 0.0079(5)
C3 0.0159(6) 0.0146(5) 0.0146(5) 0.0044(4) 0.0059(4) 0.0052(4)
C4 0.0128(5) 0.0100(5) 0.0112(5) 0.0003(4) 0.0033(4) 0.0040(4)
C5 0.0129(5) 0.0100(5) 0.0107(5) 0.0007(4) 0.0033(4) 0.0043(4)
C6 0.0145(5) 0.0136(5) 0.0121(5) 0.0066(4) 0.0059(4) 0.0056(4)
C7 0.0144(5) 0.0106(5) 0.0136(5) 0.0023(4) 0.0035(4) 0.0038(4)
N2 0.0152(5) 0.0150(5) 0.0123(5) 0.0031(4) 0.0053(4) 0.0056(4)
N3 0.0165(5) 0.0147(5) 0.0150(5) 0.0024(4) 0.0038(4) 0.0079(4)
C8 0.0165(6) 0.0131(5) 0.0143(5) 0.0027(4) 0.0044(4) 0.0048(4)
C9 0.0170(6) 0.0133(5) 0.0148(5) 0.0025(4) 0.0053(4) 0.0057(4)
C10 0.0155(5) 0.0149(5) 0.0142(5) 0.0033(4) 0.0033(4) 0.0062(4)
O5 0.0245(5) 0.0168(4) 0.0158(4) 0.0061(4) 0.0098(4) 0.0077(3)

loop_
_atom_type_symbol
_atom_type_description
_atom_type_scat_dispersion_real
_atom_type_scat_dispersion_imag
_atom_type_scat_source
C C 0.0033 0.0016 'International Tables Vol C Tables 4.2.6.8 and 6.1.1.4'
H H 0.0000 0.0000 'International Tables Vol C Tables 4.2.6.8 and 6.1.1.4'
N N 0.0061 0.0033 'International Tables Vol C Tables 4.2.6.8 and 6.1.1.4'
O O 0.0106 0.0060 'International Tables Vol C Tables 4.2.6.8 and 6.1.1.4'

loop_
_geom_angle_atom_site_label_1
_geom_angle_atom_site_label_2
_geom_angle_atom_site_label_3
_geom_angle
C1 N1 C5 118.43(10)
N1 C1 C2 122.72(11)
N1 C1 H1A 118.6
C2 C1 H1A 118.6
C3 C2 C1 119.13(11)
C3 C2 H2A 120.4
C1 C2 H2A 120.4
C2 C3 C4 118.75(11)
C2 C3 H3A 120.6
C4 C3 H3A 120.6
C3 C4 C5 118.43(10)
C3 C4 C6 117.43(10)
C5 C4 C6 124.13(10)
N1 C5 C4 122.47(10)
N1 C5 C7 116.06(10)
C4 C5 C7 121.45(10)
O2 C6 O1 126.29(11)
O2 C6 C4 117.55(10)
O1 C6 C4 115.97(10)
O4 C7 O3 126.58(11)
O4 C7 C5 117.09(10)
O3 C7 C5 116.33(10)
C8 N2 H2B 109.5
C8 N2 H2C 109.5
H2B N2 H2C 109.5
C8 N2 H2D 109.5
H2B N2 H2D 109.5
H2C N2 H2D 109.5
C10 N3 H3B 109.5
C10 N3 H3C 109.5
H3B N3 H3C 109.5
C10 N3 H3D 109.5
H3B N3 H3D 109.5
H3C N3 H3D 109.5
N2 C8 C9 110.58(9)
N2 C8 H8A 109.5
C9 C8 H8A 109.5
N2 C8 H8B 109.5
C9 C8 H8B 109.5
H8A C8 H8B 108.1
C8 C9 C10 112.02(9)
C8 C9 H9A 109.2
C10 C9 H9A 109.2
C8 C9 H9B 109.2
C10 C9 H9B 109.2
H9A C9 H9B 107.9
N3 C10 C9 109.16(9)
N3 C10 H10A 109.8
C9 C10 H10A 109.8
N3 C10 H10B 109.8
C9 C10 H10B 109.8
H10A C10 H10B 108.3
H5A O5 H5B 105.4

loop_
_geom_bond_atom_site_label_1
_geom_bond_atom_site_label_2
_geom_bond_distance
O1 C6 1.2612(14)
O2 C6 1.2495(14)
O3 C7 1.2601(14)
O4 C7 1.2473(15)
N1 C1 1.3380(15)
N1 C5 1.3444(14)
C1 C2 1.3902(17)
C1 H1A 0.9500
C2 C3 1.3853(16)
C2 H2A 0.9500
C3 C4 1.3961(16)
C3 H3A 0.9500
C4 C5 1.4008(15)
C4 C6 1.5162(15)
C5 C7 1.5258(15)
N2 C8 1.4822(15)
N2 H2B 0.9100
N2 H2C 0.9100
N2 H2D 0.9100
N3 C10 1.4905(15)
N3 H3B 0.9100
N3 H3C 0.9100
N3 H3D 0.9100
C8 C9 1.5181(16)
C8 H8A 0.9900
C8 H8B 0.9900
C9 C10 1.5199(16)
C9 H9A 0.9900
C9 H9B 0.9900
C10 H10A 0.9900
C10 H10B 0.9900
O5 H5A 0.8200
O5 H5B 0.8200

loop_
_geom_hbond_atom_site_label_D
_geom_hbond_atom_site_label_H
_geom_hbond_atom_site_label_A
_geom_hbond_site_symmetry_A
_geom_hbond_distance_DH
_geom_hbond_distance_HA
_geom_hbond_distance_DA
_geom_hbond_angle_DHA
_geom_hbond_publ_flag
N2 H2B O4 2_765 0.91 2.24 2.9180(10) 131 y
N2 H2B N1 2_765 0.91 2.14 2.967(2) 150 y
N2 H2C O1 1_555 0.91 1.92 2.8230(10) 175 y
N2 H2D O4 1_455 0.91 1.89 2.798(2) 174 y
N3 H3B O2 1_445 0.91 1.86 2.752(2) 168 y
N3 H3C O5 1_555 0.91 1.97 2.836(2) 158 y
N3 H3D O3 2_766 0.91 1.89 2.7990(10) 174 y
O5 H5A O1 2_666 0.82 1.91 2.7020(10) 161 y
O5 H5B O1 1_455 0.82 2.52 3.0940(10) 128 y
O5 H5B O3 1_455 0.82 2.15 2.8900(10) 151 y
C10 H10B O2 2_766 0.99 2.38 3.102(2) 129 y

loop_
_geom_torsion_atom_site_label_1
_geom_torsion_atom_site_label_2
_geom_torsion_atom_site_label_3
_geom_torsion_atom_site_label_4
_geom_torsion
C5 N1 C1 C2 2.11(17)
N1 C1 C2 C3 -2.61(18)
C1 C2 C3 C4 0.55(17)
C2 C3 C4 C5 1.79(17)
C2 C3 C4 C6 -179.22(10)
C1 N1 C5 C4 0.43(17)
C1 N1 C5 C7 -178.02(10)
C3 C4 C5 N1 -2.37(17)
C6 C4 C5 N1 178.71(10)
C3 C4 C5 C7 176.00(10)
C6 C4 C5 C7 -2.92(17)
C3 C4 C6 O2 -87.25(13)
C5 C4 C6 O2 91.67(14)
C3 C4 C6 O1 87.95(13)
C5 C4 C6 O1 -93.12(13)
N1 C5 C7 O4 9.82(15)
C4 C5 C7 O4 -168.65(11)
N1 C5 C7 O3 -170.88(10)
C4 C5 C7 O3 10.65(16)
N2 C8 C9 C10 168.92(9)
C8 C9 C10 N3 -178.42(9)

loop_
_cod_related_entry_id
_cod_related_entry_database
_cod_related_entry_code
1 ChemSpider 21124418
